data_7063465
loop_
_publ_author_name
'Liu, Kang'
'Chi, Xiaowang'
'Guo, Yan'
'Hu, Kongqiu'
'Mei, Lei'
'Yu, Jipan'
'Shi, Weiqun'

_publ_section_title
;
 Advancing the understanding of M--O covalency in isostructural M--OSiMe3
 (M = Ce, Th, U) complexes
;
_journal_issue 42
_journal_name_full 'New Journal of Chemistry'
_journal_page_first 18241
_journal_page_last 18248
_journal_paper_doi 10.1039/D4NJ03128H
_journal_volume 48
_journal_year 2024
_chemical_formula_sum 'In Ni2'
_chemical_name_systematic 'Indium Nickel (1/2)'
_space_group_IT_number 194
_space_group_name_Hall '-P 6c 2c'
_space_group_name_H-M_alt 'P 63/m m c'
_symmetry_cell_setting hexagonal
_symmetry_Int_Tables_number 194
_symmetry_space_group_name_H-M 'P 63/m m c'
_audit_update_record
;
2018-02-26 deposited with the CCDC.	2024-10-03 downloaded from the CCDC.
;
_cell_angle_alpha 90
_cell_angle_beta 90
_cell_angle_gamma 120
_cell_formula_units_Z 2
_cell_length_a 4.1889
_cell_length_b 4.1889
_cell_length_c 5.123
_cell_volume 77.849
_cod_data_source_file d4nj03128h2.cif
_cod_data_source_block 59436-ICSD
_cod_depositor_comments 'Adding full bibliography for 7063465--7063469.cif.'
_cod_original_cell_volume 77.85
_cod_original_formula_sum 'In1 Ni2'
_cod_database_code 7063465

loop_
_symmetry_equiv_pos_site_id
_symmetry_equiv_pos_as_xyz
1 'x, x-y, -z+1/2'
2 '-x+y, y, -z+1/2'
3 '-y, -x, -z+1/2'
4 '-x+y, -x, -z+1/2'
5 '-y, x-y, -z+1/2'
6 'x, y, -z+1/2'
7 '-x, -x+y, z+1/2'
8 'x-y, -y, z+1/2'
9 'y, x, z+1/2'
10 'x-y, x, z+1/2'
11 'y, -x+y, z+1/2'
12 '-x, -y, z+1/2'
13 '-x, -x+y, -z'
14 'x-y, -y, -z'
15 'y, x, -z'
16 'x-y, x, -z'
17 'y, -x+y, -z'
18 '-x, -y, -z'
19 'x, x-y, z'
20 '-x+y, y, z'
21 '-y, -x, z'
22 '-x+y, -x, z'
23 '-y, x-y, z'
24 'x, y, z'

loop_
_atom_site_label
_atom_site_type_symbol
_atom_site_fract_x
_atom_site_fract_y
_atom_site_fract_z
Ni1 Ni0+ 0 0 0
In1 In0+ 0.3333 0.6667 0.25
Ni2 Ni0+ 0.3333 0.6667 0.75

loop_
_citation_id
_citation_doi
_citation_year
1 10.1016/0025-5416(76)90145-2 1976
